data_4020190
loop_
_publ_author_name
'Lei Wang'
'Yan Zhang'
'Hua-You Hu'
'Hoong Kun Fun'
'Jian-Hua Xu'

_journal_name_full 'Journal of Organic Chemistry'
_journal_page_first 3850
_journal_page_last 3858
_journal_paper_doi 10.1021/jo047870+
_journal_volume 70
_journal_year 2005
_chemical_formula_sum 'C29 H22 N2 O7'
_chemical_formula_weight 510.49
_space_group_IT_number 14
_symmetry_cell_setting monoclinic
_symmetry_space_group_name_Hall '-P 2ybc'
_symmetry_space_group_name_H-M 'P 1 21/c 1'
_cell_angle_alpha 90.00
_cell_angle_beta 92.83(3)
_cell_angle_gamma 90.00
_cell_formula_units_Z 4
_cell_length_a 17.615(4)
_cell_length_b 9.1530(18)
_cell_length_c 15.264(3)
_cell_measurement_temperature 293(2)
_cell_volume 2458.0(8)
_diffrn_ambient_temperature 293(2)
_exptl_crystal_density_diffrn 1.379
_cod_depositor_comments
;
The following automatic conversions were performed:
'_symmetry_cell_setting' value 'Monoclinic' changed to 'monoclinic'
according to '/home/saulius/struct/CIF-dictionaries/cif_core.dic'
dictionary named 'cif_core.dic' version 2.4.1 from 2010-06-29.

Automatic conversion script
Id: cif_fix_enum 1527 2010-12-29 10:47:43Z saulius 
;
_cod_original_sg_symbol_H-M 'P 21/c'
_cod_database_code 4020190

loop_
_symmetry_equiv_pos_as_xyz
'x, y, z'
'-x, y+1/2, -z+1/2'
'-x, -y, -z'
'x, -y-1/2, z-1/2'

loop_
_atom_site_label
_atom_site_type_symbol
_atom_site_fract_x
_atom_site_fract_y
_atom_site_fract_z
_atom_site_U_iso_or_equiv
_atom_site_adp_type
_atom_site_occupancy
_atom_site_symmetry_multiplicity
_atom_site_calc_flag
_atom_site_refinement_flags
_atom_site_disorder_assembly
_atom_site_disorder_group
O1 O 0.06231(17) -0.1811(3) 0.9912(2) 0.1320(12) Uani 1 1 d . . .
O2 O 0.13386(19) 0.0240(4) 0.56580(18) 0.1335(12) Uani 1 1 d . . .
O3 O 0.22269(11) 0.1505(2) 1.02313(12) 0.0635(5) Uani 1 1 d . . .
O4 O 0.33485(12) 0.1200(2) 0.71072(12) 0.0732(6) Uani 1 1 d . . .
O5 O 0.39832(11) 0.3368(2) 0.94196(14) 0.0721(6) Uani 1 1 d . . .
O6 O 0.29437(10) 0.29291(19) 0.85806(12) 0.0585(5) Uani 1 1 d . . .
O7 O 0.46927(13) -0.1797(2) 1.23611(13) 0.0743(6) Uani 1 1 d . . .
N1 N 0.17196(12) -0.0674(2) 0.96559(14) 0.0549(6) Uani 1 1 d . . .
N2 N 0.20313(14) 0.1016(3) 0.68439(14) 0.0666(7) Uani 1 1 d . . .
C1 C 0.0958(2) 0.0146(5) 1.0888(2) 0.1066(14) Uani 1 1 d . . .
H1A H 0.0497 -0.0103 1.1162 0.160 Uiso 1 1 calc R . .
H1B H 0.0926 0.1131 1.0674 0.160 Uiso 1 1 calc R . .
H1C H 0.1379 0.0063 1.1309 0.160 Uiso 1 1 calc R . .
C2 C 0.1072(2) -0.0871(4) 1.0142(3) 0.0852(10) Uani 1 1 d . . .
C3 C 0.19356(14) -0.1647(3) 0.89762(16) 0.0512(6) Uani 1 1 d . . .
C4 C 0.16454(17) -0.3011(3) 0.8749(2) 0.0652(8) Uani 1 1 d . . .
H4A H 0.1230 -0.3398 0.9023 0.078 Uiso 1 1 calc R . .
C5 C 0.1996(2) -0.3771(3) 0.8101(2) 0.0729(9) Uani 1 1 d . . .
H5A H 0.1805 -0.4681 0.7930 0.087 Uiso 1 1 calc R . .
C6 C 0.26159(19) -0.3232(3) 0.7699(2) 0.0695(8) Uani 1 1 d . . .
H6A H 0.2840 -0.3778 0.7269 0.083 Uiso 1 1 calc R . .
C7 C 0.29085(17) -0.1878(3) 0.79330(18) 0.0623(7) Uani 1 1 d . . .
H7A H 0.3335 -0.1514 0.7672 0.075 Uiso 1 1 calc R . .
C8 C 0.25541(14) -0.1074(3) 0.85629(16) 0.0487(6) Uani 1 1 d . . .
C9 C 0.22139(14) 0.0527(3) 0.97009(17) 0.0506(6) Uani 1 1 d . . .
C10 C 0.27283(13) 0.0429(3) 0.89212(15) 0.0482(6) Uani 1 1 d . . .
C11 C 0.35547(14) 0.0846(3) 0.91921(17) 0.0512(6) Uani 1 1 d . . .
H11A H 0.3874 0.0471 0.8735 0.061 Uiso 1 1 calc R . .
C12 C 0.38645(13) 0.0208(3) 1.00550(16) 0.0501(6) Uani 1 1 d . . .
C13 C 0.40896(15) -0.1241(3) 1.00823(18) 0.0594(7) Uani 1 1 d . . .
H13A H 0.4060 -0.1792 0.9570 0.071 Uiso 1 1 calc R . .
C14 C 0.43578(17) -0.1886(3) 1.08565(19) 0.0643(8) Uani 1 1 d . . .
H14A H 0.4499 -0.2865 1.0863 0.077 Uiso 1 1 calc R . .
C15 C 0.44166(15) -0.1071(3) 1.16254(18) 0.0573(7) Uani 1 1 d . . .
C16 C 0.4785(2) -0.0983(4) 1.3155(2) 0.0809(10) Uani 1 1 d . . .
H16A H 0.4979 -0.1611 1.3617 0.121 Uiso 1 1 calc R . .
H16B H 0.4303 -0.0594 1.3306 0.121 Uiso 1 1 calc R . .
H16C H 0.5135 -0.0196 1.3077 0.121 Uiso 1 1 calc R . .
C17 C 0.41954(16) 0.0376(3) 1.16114(18) 0.0590(7) Uani 1 1 d . . .
H17A H 0.4233 0.0934 1.2121 0.071 Uiso 1 1 calc R . .
C18 C 0.39177(16) 0.0989(3) 1.08321(18) 0.0591(7) Uani 1 1 d . . .
H18A H 0.3761 0.1959 1.0830 0.071 Uiso 1 1 calc R . .
C19 C 0.35532(15) 0.2480(3) 0.91114(18) 0.0554(7) Uani 1 1 d . . .
C20 C 0.24942(15) 0.1714(3) 0.82715(16) 0.0526(6) Uani 1 1 d . . .
C21 C 0.16658(15) 0.2049(3) 0.81437(18) 0.0554(7) Uani 1 1 d . . .
C22 C 0.11835(16) 0.2750(3) 0.8694(2) 0.0646(8) Uani 1 1 d . . .
H22A H 0.1359 0.3098 0.9240 0.077 Uiso 1 1 calc R . .
C23 C 0.04278(18) 0.2920(4) 0.8408(2) 0.0801(10) Uani 1 1 d . . .
H23A H 0.0090 0.3385 0.8765 0.096 Uiso 1 1 calc R . .
C24 C 0.01784(19) 0.2406(5) 0.7601(3) 0.0940(12) Uani 1 1 d . . .
H24A H -0.0331 0.2526 0.7426 0.113 Uiso 1 1 calc R . .
C25 C 0.06512(19) 0.1719(4) 0.7039(2) 0.0841(10) Uani 1 1 d . . .
H25A H 0.0471 0.1373 0.6495 0.101 Uiso 1 1 calc R . .
C26 C 0.14058(17) 0.1568(3) 0.73177(19) 0.0651(8) Uani 1 1 d . . .
C27 C 0.1961(2) 0.0333(4) 0.6009(2) 0.0889(11) Uani 1 1 d . . .
C28 C 0.2661(3) -0.0236(5) 0.5627(2) 0.1015(12) Uani 1 1 d . . .
H28A H 0.2534 -0.0667 0.5066 0.152 Uiso 1 1 calc R . .
H28B H 0.2889 -0.0961 0.6011 0.152 Uiso 1 1 calc R . .
H28C H 0.3013 0.0551 0.5558 0.152 Uiso 1 1 calc R . .
C29 C 0.27101(17) 0.1286(3) 0.73388(18) 0.0591(7) Uani 1 1 d . . .

loop_
_atom_site_aniso_label
_atom_site_aniso_U_11
_atom_site_aniso_U_22
_atom_site_aniso_U_33
_atom_site_aniso_U_23
_atom_site_aniso_U_13
_atom_site_aniso_U_12
O1 0.108(2) 0.116(2) 0.179(3) -0.027(2) 0.076(2) -0.0487(19)
O2 0.114(2) 0.199(4) 0.0850(18) -0.034(2) -0.0245(17) -0.022(2)
O3 0.0642(12) 0.0699(13) 0.0568(11) -0.0054(10) 0.0075(9) -0.0006(9)
O4 0.0703(14) 0.0895(16) 0.0610(12) 0.0091(11) 0.0168(10) -0.0097(11)
O5 0.0661(13) 0.0638(13) 0.0858(14) 0.0028(11) -0.0033(11) -0.0203(10)
O6 0.0599(11) 0.0516(10) 0.0639(11) 0.0080(9) 0.0003(9) -0.0101(8)
O7 0.0886(15) 0.0704(13) 0.0628(12) 0.0022(11) -0.0077(10) 0.0167(11)
N1 0.0543(13) 0.0572(13) 0.0540(12) 0.0122(10) 0.0097(10) -0.0056(10)
N2 0.0734(16) 0.0781(17) 0.0475(13) 0.0107(12) -0.0030(11) -0.0138(13)
C1 0.105(3) 0.122(3) 0.098(3) -0.008(2) 0.055(2) -0.014(2)
C2 0.078(2) 0.075(2) 0.106(3) 0.011(2) 0.0371(19) -0.0142(18)
C3 0.0523(14) 0.0488(15) 0.0519(14) 0.0089(12) -0.0014(11) 0.0001(12)
C4 0.0653(18) 0.0558(17) 0.0740(19) 0.0149(15) -0.0026(15) -0.0135(14)
C5 0.089(2) 0.0462(16) 0.082(2) -0.0005(15) -0.0073(18) -0.0063(16)
C6 0.084(2) 0.0530(17) 0.0712(19) -0.0054(14) 0.0037(16) 0.0036(15)
C7 0.0679(18) 0.0585(17) 0.0611(17) 0.0017(14) 0.0078(14) 0.0005(14)
C8 0.0477(14) 0.0477(14) 0.0502(14) 0.0071(11) -0.0030(11) -0.0027(11)
C9 0.0507(14) 0.0535(15) 0.0473(14) 0.0092(13) 0.0002(11) 0.0013(12)
C10 0.0466(13) 0.0494(14) 0.0485(13) 0.0045(11) 0.0030(10) -0.0047(11)
C11 0.0481(14) 0.0535(15) 0.0523(15) -0.0005(12) 0.0057(11) -0.0044(11)
C12 0.0416(13) 0.0529(15) 0.0557(15) -0.0032(12) 0.0022(11) -0.0046(11)
C13 0.0606(16) 0.0575(17) 0.0600(17) -0.0105(13) 0.0011(13) 0.0081(13)
C14 0.0696(18) 0.0541(16) 0.0689(18) -0.0039(14) -0.0001(14) 0.0126(14)
C15 0.0494(15) 0.0610(17) 0.0613(17) 0.0035(14) 0.0000(12) 0.0019(13)
C16 0.090(2) 0.088(2) 0.0629(19) 0.0031(17) -0.0106(17) 0.0111(18)
C17 0.0653(17) 0.0547(16) 0.0565(16) -0.0048(13) -0.0034(13) 0.0009(13)
C18 0.0654(17) 0.0479(15) 0.0632(17) -0.0052(13) -0.0034(13) 0.0013(13)
C19 0.0492(14) 0.0574(16) 0.0599(16) 0.0056(13) 0.0049(12) -0.0107(13)
C20 0.0571(16) 0.0510(15) 0.0499(14) 0.0087(12) 0.0041(11) -0.0073(12)
C21 0.0536(15) 0.0526(15) 0.0596(16) 0.0167(13) -0.0014(12) -0.0078(12)
C22 0.0590(17) 0.0666(18) 0.0683(18) 0.0183(15) 0.0050(14) 0.0003(14)
C23 0.0577(18) 0.088(2) 0.095(2) 0.029(2) 0.0122(17) 0.0059(16)
C24 0.056(2) 0.125(3) 0.100(3) 0.036(2) -0.008(2) -0.012(2)
C25 0.069(2) 0.104(3) 0.077(2) 0.022(2) -0.0128(18) -0.0191(19)
C26 0.0636(18) 0.0707(19) 0.0606(17) 0.0194(15) -0.0008(14) -0.0141(14)
C27 0.106(3) 0.105(3) 0.0552(19) -0.0014(19) -0.006(2) -0.022(2)
C28 0.123(3) 0.120(3) 0.062(2) -0.017(2) 0.007(2) -0.010(3)
C29 0.0686(19) 0.0579(17) 0.0510(15) 0.0112(13) 0.0055(13) -0.0123(14)

loop_
_geom_bond_atom_site_label_1
_geom_bond_atom_site_label_2
_geom_bond_distance
_geom_bond_site_symmetry_2
_geom_bond_publ_flag
O1 C2 1.209(4) . ?
O2 C27 1.200(4) . ?
O3 C9 1.207(3) . ?
O4 C29 1.198(3) . ?
O5 C19 1.192(3) . ?
O6 C19 1.375(3) . ?
O6 C20 1.432(3) . ?
O7 C15 1.373(3) . ?
O7 C16 1.425(4) . ?
N1 C2 1.403(4) . ?
N1 C9 1.402(3) . ?
N1 C3 1.433(3) . ?
N2 C29 1.404(4) . ?
N2 C27 1.419(4) . ?
N2 C26 1.439(4) . ?
C1 C2 1.492(5) . ?
C3 C4 1.387(4) . ?
C3 C8 1.388(4) . ?
C4 C5 1.381(4) . ?
C5 C6 1.370(4) . ?
C6 C7 1.382(4) . ?
C7 C8 1.384(4) . ?
C8 C10 1.507(3) . ?
C9 C10 1.534(3) . ?
C10 C11 1.542(3) . ?
C10 C20 1.580(3) . ?
C11 C19 1.501(4) . ?
C11 C12 1.518(4) . ?
C12 C18 1.384(4) . ?
C12 C13 1.384(4) . ?
C13 C14 1.383(4) . ?
C14 C15 1.390(4) . ?
C15 C17 1.381(4) . ?
C17 C18 1.382(4) . ?
C20 C21 1.494(4) . ?
C20 C29 1.542(4) . ?
C21 C22 1.382(4) . ?
C21 C26 1.392(4) . ?
C22 C23 1.389(4) . ?
C23 C24 1.370(5) . ?
C24 C25 1.377(5) . ?
C25 C26 1.383(4) . ?
C27 C28 1.483(6) . ?
